data_4030405
loop_
_publ_author_name
'Tanaka, Shinya'
'Umetsu, Takafumi'
'Nebuya, Satoru'
'Morohashi, Naoya'
'Hattori, Tetsutaro'

_publ_section_title
;
 1,3-Diiodocalix[4]arene: Synthesis by Ullmann-Type Iodination of
 1,3-Bistriflate Ester of Calix[4]arene, Conformational Analysis, and
 Transformation into 1,3-Dicarboxy-, Diformyl-, and Dialkylcalix[4]arenes.
;
_journal_issue 2
_journal_name_full 'The Journal of organic chemistry'
_journal_page_first 1070
_journal_paper_doi 10.1021/jo502563z
_journal_volume 80
_journal_year 2014
_chemical_formula_sum 'C50 H64 O6'
_chemical_formula_weight 761.01
_chemical_name_systematic
; 
 ? 
;
_space_group_IT_number 85
_symmetry_cell_setting tetragonal
_symmetry_space_group_name_Hall '-P 4a'
_symmetry_space_group_name_H-M 'P 4/n :2'
_atom_sites_solution_hydrogens geom
_atom_sites_solution_primary direct
_atom_sites_solution_secondary difmap
_audit_creation_method SHELXL-97
_cell_angle_alpha 90.00
_cell_angle_beta 90.00
_cell_angle_gamma 90.00
_cell_formula_units_Z 2
_cell_length_a 12.7930(15)
_cell_length_b 12.7930(15)
_cell_length_c 13.1300(15)
_cell_measurement_reflns_used 5441
_cell_measurement_temperature 173(2)
_cell_measurement_theta_max 27.80
_cell_measurement_theta_min 2.22
_cell_volume 2148.9(4)
_computing_cell_refinement 'Bruker SMART'
_computing_data_collection 'Bruker APEXII'
_computing_data_reduction 'Bruker SAINT'
_computing_molecular_graphics 'Yadokari-XG 2009 (Wakita Nemoto et al., 2009)'
_computing_publication_material 'Yadokari-XG 2009 (Wakita,Nemoto et al., 2009)'
_computing_structure_refinement 'SHELXL-97 (Sheldrick, 1997)'
_computing_structure_solution 'Bruker SHELXTL'
_diffrn_ambient_temperature 173(2)
_diffrn_measured_fraction_theta_full 0.998
_diffrn_measured_fraction_theta_max 0.998
_diffrn_measurement_device_type 'Bruker APEX-II CCD'
_diffrn_measurement_method '\f and \w scans'
_diffrn_radiation_monochromator 'Bruker Helios multilayered confocal mirror'
_diffrn_radiation_source 'Bruker TXS fine-focus rotating anode'
_diffrn_radiation_type MoK\a
_diffrn_radiation_wavelength 0.71073
_diffrn_reflns_av_R_equivalents 0.0290
_diffrn_reflns_av_sigmaI/netI 0.0241
_diffrn_reflns_limit_h_max 16
_diffrn_reflns_limit_h_min -15
_diffrn_reflns_limit_k_max 16
_diffrn_reflns_limit_k_min -11
_diffrn_reflns_limit_l_max 16
_diffrn_reflns_limit_l_min -17
_diffrn_reflns_number 11953
_diffrn_reflns_theta_full 27.49
_diffrn_reflns_theta_max 27.49
_diffrn_reflns_theta_min 1.55
_exptl_absorpt_coefficient_mu 0.075
_exptl_absorpt_correction_T_max 0.7456
_exptl_absorpt_correction_T_min 0.6791
_exptl_absorpt_correction_type empirical
_exptl_absorpt_process_details 'phi and omega scans'
_exptl_crystal_colour colorless
_exptl_crystal_density_diffrn 1.176
_exptl_crystal_density_method 'not measured'
_exptl_crystal_description prism
_exptl_crystal_F_000 824
_exptl_crystal_size_max 0.2
_exptl_crystal_size_mid 0.2
_exptl_crystal_size_min 0.2
_refine_diff_density_max 0.763
_refine_diff_density_min -0.428
_refine_diff_density_rms 0.069
_refine_ls_extinction_method none
_refine_ls_goodness_of_fit_ref 1.053
_refine_ls_hydrogen_treatment mixed
_refine_ls_matrix_type full
_refine_ls_number_parameters 202
_refine_ls_number_reflns 2478
_refine_ls_number_restraints 181
_refine_ls_restrained_S_all 1.053
_refine_ls_R_factor_all 0.0998
_refine_ls_R_factor_gt 0.0891
_refine_ls_shift/su_max 0.000
_refine_ls_shift/su_mean 0.000
_refine_ls_structure_factor_coef Fsqd
_refine_ls_weighting_details 'calc w=1/[\s^2^(Fo^2^)+(0.1178P)^2^+2.7476P] where P=(Fo^2^+2Fc^2^)/3'
_refine_ls_weighting_scheme calc
_refine_ls_wR_factor_gt 0.2362
_refine_ls_wR_factor_ref 0.2463
_reflns_number_gt 2097
_reflns_number_total 2478
_reflns_threshold_expression >2sigma(I)
_cod_data_source_file jo502563z_si_004.cif
_cod_data_source_block Compound16
_cod_depositor_comments 'Adding full bibliography for 4030404--4030406.cif.'
_cod_original_sg_symbol_H-M 'P 4/n'
_cod_database_code 4030405

loop_
_symmetry_equiv_pos_as_xyz
'x, y, z'
'-x+1/2, -y+1/2, z'
'-y+1/2, x, z'
'y, -x+1/2, z'
'-x, -y, -z'
'x-1/2, y-1/2, -z'
'y-1/2, -x, -z'
'-y, x-1/2, -z'

loop_
_atom_site_label
_atom_site_type_symbol
_atom_site_fract_x
_atom_site_fract_y
_atom_site_fract_z
_atom_site_U_iso_or_equiv
_atom_site_adp_type
_atom_site_occupancy
_atom_site_symmetry_multiplicity
_atom_site_calc_flag
_atom_site_refinement_flags
_atom_site_disorder_assembly
_atom_site_disorder_group
C1 C 0.34243(18) 0.06324(17) 0.03400(18) 0.0290(5) Uani 1 1 d . . .
C2 C 0.26819(16) -0.00153(18) 0.08129(18) 0.0293(5) Uani 1 1 d . A .
C3 C 0.29431(17) -0.04910(17) 0.17266(18) 0.0298(5) Uani 1 1 d . . .
H1 H 0.2460 -0.0936 0.2030 0.036 Uiso 1 1 calc R A .
C4 C 0.38996(17) -0.03308(17) 0.22101(17) 0.0275(5) Uani 1 1 d . A .
C5 C 0.45969(16) 0.03500(17) 0.17410(17) 0.0264(5) Uani 1 1 d . . .
H2 H 0.5231 0.0488 0.2059 0.032 Uiso 1 1 calc R A .
C6 C 0.43832(17) 0.08334(16) 0.08125(17) 0.0268(5) Uani 1 1 d . A .
C7 C 0.5193(2) 0.15894(18) 0.0387(2) 0.0360(6) Uani 1 1 d . . .
C8 C 0.4150(2) -0.0908(2) 0.31996(19) 0.0389(6) Uani 1 1 d . . .
C9 C 0.5191(3) -0.0551(3) 0.3658(2) 0.0599(9) Uani 1 1 d . A .
H3 H 0.5746 -0.0694 0.3187 0.090 Uiso 1 1 calc R . .
H4 H 0.5316 -0.0922 0.4282 0.090 Uiso 1 1 calc R . .
H5 H 0.5163 0.0186 0.3793 0.090 Uiso 1 1 calc R . .
C10 C 0.4218(3) -0.2080(3) 0.2978(3) 0.0598(9) Uani 1 1 d . A .
H6 H 0.3568 -0.2317 0.2697 0.090 Uiso 1 1 calc R . .
H7 H 0.4359 -0.2450 0.3599 0.090 Uiso 1 1 calc R . .
H8 H 0.4771 -0.2207 0.2499 0.090 Uiso 1 1 calc R . .
C11 C 0.3284(3) -0.0724(4) 0.3986(2) 0.0689(11) Uani 1 1 d . A .
H9 H 0.3221 0.0011 0.4119 0.103 Uiso 1 1 calc R . .
H10 H 0.3454 -0.1083 0.4606 0.103 Uiso 1 1 calc R . .
H11 H 0.2633 -0.0985 0.3725 0.103 Uiso 1 1 calc R . .
C12A C 0.3479(6) 0.1215(10) -0.0829(15) 0.126(7) Uani 0.50 1 d P A 2
H15 H 0.593(3) 0.133(3) 0.062(2) 0.047(8) Uiso 1 1 d . . .
H16 H 0.516(3) 0.162(3) -0.040(3) 0.057(10) Uiso 1 1 d . . .
O1B O 0.3123(4) 0.0963(3) -0.0612(3) 0.0377(11) Uani 0.50 1 d PU A 1
O1A O 0.2658(4) 0.1126(4) -0.1299(3) 0.0554(11) Uani 0.50 1 d PU A 2
C13 C 0.2500 0.2500 0.2508(6) 0.0669(17) Uani 1 4 d SDU . .
C14A C 0.207(2) 0.255(5) 0.3330(17) 0.085(4) Uani 0.13 1 d PDU . 1
O2A O 0.142(2) 0.317(2) 0.394(2) 0.104(5) Uani 0.13 1 d PDU B 1
C15B C 0.253(4) 0.1778(9) 0.3429(7) 0.086(4) Uani 0.13 1 d PDU . 2
O3 O 0.2500 0.2500 0.4255(6) 0.116(2) Uani 1 4 d SDU . .
C15A C 0.1798(10) 0.253(5) 0.5092(8) 0.101(4) Uani 0.13 1 d PDU . 1
C14B C 0.280(2) 0.230(3) 0.5189(17) 0.090(4) Uani 0.13 1 d PDU . 2
O2B O 0.383(3) 0.265(3) 0.510(3) 0.109(5) Uani 0.13 1 d PDU C 2
C16 C 0.2500 0.2500 0.6029(8) 0.106(3) Uani 1 4 d SDU . .

loop_
_atom_site_aniso_label
_atom_site_aniso_U_11
_atom_site_aniso_U_22
_atom_site_aniso_U_33
_atom_site_aniso_U_23
_atom_site_aniso_U_13
_atom_site_aniso_U_12
C1 0.0348(12) 0.0240(10) 0.0282(11) -0.0068(8) 0.0000(9) 0.0100(8)
C2 0.0227(10) 0.0321(11) 0.0330(11) -0.0145(9) 0.0003(8) 0.0036(8)
C3 0.0243(10) 0.0301(11) 0.0349(12) -0.0085(9) 0.0078(8) -0.0053(8)
C4 0.0268(10) 0.0289(10) 0.0268(11) -0.0045(8) 0.0042(8) 0.0008(8)
C5 0.0217(9) 0.0284(10) 0.0292(11) -0.0058(8) 0.0009(8) -0.0018(8)
C6 0.0294(11) 0.0202(9) 0.0307(11) -0.0065(8) 0.0069(8) -0.0001(7)
C7 0.0449(14) 0.0248(11) 0.0382(13) -0.0045(9) 0.0189(11) -0.0037(9)
C8 0.0420(13) 0.0476(14) 0.0271(12) 0.0032(10) 0.0060(10) 0.0000(10)
C9 0.0609(19) 0.081(2) 0.0378(15) 0.0082(15) -0.0146(14) -0.0030(16)
C10 0.081(2) 0.0453(17) 0.0532(18) 0.0154(14) -0.0007(16) 0.0035(15)
C11 0.067(2) 0.107(3) 0.0324(15) 0.0069(17) 0.0199(15) 0.010(2)
C12A 0.023(4) 0.107(9) 0.249(18) -0.111(11) -0.014(6) 0.001(4)
O1B 0.056(3) 0.0239(17) 0.0337(18) 0.0105(14) -0.029(2) 0.0101(18)
O1A 0.060(3) 0.057(2) 0.049(2) -0.007(2) 0.006(2) 0.005(2)
C13 0.067(2) 0.067(2) 0.067(3) 0.000 0.000 0.000
C14A 0.073(7) 0.101(8) 0.079(4) 0.003(7) 0.010(4) 0.003(7)
O2A 0.109(7) 0.104(8) 0.098(8) -0.016(7) 0.028(6) -0.006(6)
C15B 0.093(8) 0.088(7) 0.078(5) 0.013(3) -0.004(7) 0.002(8)
O3 0.138(3) 0.138(3) 0.074(3) 0.000 0.000 0.000
C15A 0.120(7) 0.104(9) 0.080(5) 0.000(8) -0.001(4) 0.000(8)
C14B 0.096(7) 0.093(8) 0.079(4) -0.001(6) 0.006(5) 0.008(6)
O2B 0.106(6) 0.109(10) 0.113(9) 0.004(8) 0.008(4) -0.005(8)
C16 0.122(4) 0.122(4) 0.074(3) 0.000 0.000 0.000

loop_
_atom_type_symbol
_atom_type_description
_atom_type_scat_dispersion_real
_atom_type_scat_dispersion_imag
_atom_type_scat_source
C C 0.0033 0.0016 'International Tables Vol C Tables 4.2.6.8 and 6.1.1.4'
H H 0.0000 0.0000 'International Tables Vol C Tables 4.2.6.8 and 6.1.1.4'
O O 0.0106 0.0060 'International Tables Vol C Tables 4.2.6.8 and 6.1.1.4'

loop_
_geom_angle_atom_site_label_1
_geom_angle_atom_site_label_2
_geom_angle_atom_site_label_3
_geom_angle
_geom_angle_site_symmetry_1
_geom_angle_site_symmetry_3
O1B C1 C6 126.4(3) . .
O1B C1 C2 113.2(3) . .
C6 C1 C2 120.4(2) . .
O1B C1 C12A 20.0(3) . .
C6 C1 C12A 106.4(3) . .
C2 C1 C12A 133.0(3) . .
C3 C2 C1 118.6(2) . .
C3 C2 C7 118.3(2) . 4
C1 C2 C7 123.1(2) . 4
C2 C3 C4 122.8(2) . .
C2 C3 H1 118.6 . .
C4 C3 H1 118.6 . .
C5 C4 C3 117.0(2) . .
C5 C4 C8 123.0(2) . .
C3 C4 C8 120.0(2) . .
C4 C5 C6 122.6(2) . .
C4 C5 H2 118.7 . .
C6 C5 H2 118.7 . .
C5 C6 C1 118.6(2) . .
C5 C6 C7 118.0(2) . .
C1 C6 C7 123.4(2) . .
C2 C7 C6 110.27(18) 3 .
C2 C7 H15 108.5(18) 3 .
C6 C7 H15 108.1(18) . .
C2 C7 H16 108.7(19) 3 .
C6 C7 H16 112(2) . .
H15 C7 H16 110(3) . .
C4 C8 C10 108.9(2) . .
C4 C8 C9 111.9(2) . .
C10 C8 C9 108.5(3) . .
C4 C8 C11 110.3(2) . .
C10 C8 C11 108.7(3) . .
C9 C8 C11 108.5(3) . .
C8 C9 H3 109.5 . .
C8 C9 H4 109.5 . .
H3 C9 H4 109.5 . .
C8 C9 H5 109.5 . .
H3 C9 H5 109.5 . .
H4 C9 H5 109.5 . .
C8 C10 H6 109.5 . .
C8 C10 H7 109.5 . .
H6 C10 H7 109.5 . .
C8 C10 H8 109.5 . .
H6 C10 H8 109.5 . .
H7 C10 H8 109.5 . .
C8 C11 H9 109.5 . .
C8 C11 H10 109.5 . .
H9 C11 H10 109.5 . .
C8 C11 H11 109.5 . .
H9 C11 H11 109.5 . .
H10 C11 H11 109.5 . .
O1A C12A C1 112.2(10) . .
C14A C13 C14A 37.6(15) 2 4
C14A C13 C14A 37.6(15) 2 3
C14A C13 C14A 54(2) 4 3
C14A C13 C14A 54(2) 2 .
C14A C13 C14A 37.6(15) 4 .
C14A C13 C14A 37.6(15) 3 .
C14A C13 C15B 42(3) 2 .
C14A C13 C15B 64.3(14) 4 .
C14A C13 C15B 11(2) 3 .
C14A C13 C15B 48(3) . .
C14A C13 C15B 11.2(19) 2 3
C14A C13 C15B 42(3) 4 3
C14A C13 C15B 48(3) 3 3
C14A C13 C15B 64.3(14) . 3
C15B C13 C15B 50.9(6) . 3
C14A C13 C15B 48(3) 2 2
C14A C13 C15B 11(2) 4 2
C14A C13 C15B 64.3(14) 3 2
C14A C13 C15B 42(3) . 2
C15B C13 C15B 74.8(9) . 2
C15B C13 C15B 50.9(6) 3 2
C14A C13 C15B 64.3(14) 2 4
C14A C13 C15B 48(3) 4 4
C14A C13 C15B 42(3) 3 4
C14A C13 C15B 11(2) . 4
C15B C13 C15B 50.9(6) . 4
C15B C13 C15B 74.8(9) 3 4
C15B C13 C15B 50.9(6) 2 4
C14A C14A C14A 90.00(2) 4 3
C14A C14A C14A 45.000(10) 4 2
C14A C14A C14A 45.000(15) 3 2
C14A C14A C13 71.2(8) 4 .
C14A C14A C13 71.2(8) 3 .
C14A C14A C13 62.9(12) 2 .
C14A C14A O3 73.0(7) 4 .
C14A C14A O3 73.0(7) 3 .
C14A C14A O3 65.5(10) 2 .
C13 C14A O3 128(2) . .
C14A C14A O2A 96(7) 4 .
C14A C14A O2A 145(3) 3 .
C14A C14A O2A 131(6) 2 .
C13 C14A O2A 143(4) . .
O3 C14A O2A 76(2) . .
C14A C14A O2A 133(4) 4 3
C14A C14A O2A 56(5) 3 3
C14A C14A O2A 95(5) 2 3
C13 C14A O2A 118(3) . 3
O3 C14A O2A 67(2) . 3
O2A C14A O2A 96(3) . 3
C14A O2A C14A 28(2) . 4
C15B C15B C15B 90.000(9) 3 4
C15B C15B O3 62.7(3) 3 .
C15B C15B O3 62.7(3) 4 .
C15B C15B C13 64.6(3) 3 .
C15B C15B C13 64.6(3) 4 .
O3 C15B C13 102.1(9) . .
C15B C15B C15B 45.000(6) 3 2
C15B C15B C15B 45.000(2) 4 2
O3 C15B C15B 49.5(5) . 2
C13 C15B C15B 52.6(4) . 2
C14B O3 C14B 29.0(15) 3 .
C14B O3 C14B 29.0(15) 3 2
C14B O3 C14B 41(2) . 2
C14B O3 C14B 41(2) 3 4
C14B O3 C14B 29.0(15) . 4
C14B O3 C14B 29.0(15) 2 4
C14B O3 C14A 157(3) 3 .
C14B O3 C14A 169(3) . .
C14B O3 C14A 136.2(16) 2 .
C14B O3 C14A 142(3) 4 .
C14B O3 C14A 142(3) 3 2
C14B O3 C14A 136.2(16) . 2
C14B O3 C14A 169(3) 2 2
C14B O3 C14A 157(3) 4 2
C14A O3 C14A 49(2) . 2
C14B O3 C14A 136.2(16) 3 4
C14B O3 C14A 157(3) . 4
C14B O3 C14A 142(3) 2 4
C14B O3 C14A 169(3) 4 4
C14A O3 C14A 34.1(13) . 4
C14A O3 C14A 34.1(13) 2 4
C14B O3 C14A 169(3) 3 3
C14B O3 C14A 142(3) . 3
C14B O3 C14A 157(3) 2 3
C14B O3 C14A 136.2(16) 4 3
C14A O3 C14A 34.1(13) . 3
C14A O3 C14A 34.1(13) 2 3
C14A O3 C14A 49(2) 4 3
C14B O3 C15A 53(2) 3 .
C14B O3 C15A 57.8(13) . .
C14B O3 C15A 23.7(17) 2 .
C14B O3 C15A 33(2) 4 .
C14A O3 C15A 116.3(10) . .
C14A O3 C15A 165.1(14) 2 .
C14A O3 C15A 136(3) 4 .
C14A O3 C15A 134(3) 3 .
C14B O3 C15A 33(2) 3 2
C14B O3 C15A 23.7(17) . 2
C14B O3 C15A 57.8(13) 2 2
C14B O3 C15A 53(2) 4 2
C14A O3 C15A 165.1(14) . 2
C14A O3 C15A 116.3(10) 2 2
C14A O3 C15A 134(3) 4 2
C14A O3 C15A 136(3) 3 2
C15A O3 C15A 78.5(11) . 2
C14B O3 C15A 23.7(17) 3 4
C14B O3 C15A 53(2) . 4
C14B O3 C15A 33(2) 2 4
C14B O3 C15A 57.8(13) 4 4
C14A O3 C15A 134(3) . 4
C14A O3 C15A 136(3) 2 4
C14A O3 C15A 116.3(10) 4 4
C14A O3 C15A 165.1(14) 3 4
C15A O3 C15A 53.2(7) . 4
C15A O3 C15A 53.2(7) 2 4
C14B O3 C15A 57.8(13) 3 3
C14B O3 C15A 33(2) . 3
C14B O3 C15A 53(2) 2 3
C14B O3 C15A 23.7(17) 4 3
C14A O3 C15A 136(3) . 3
C14A O3 C15A 134(3) 2 3
C14A O3 C15A 165.1(14) 4 3
C14A O3 C15A 116.3(10) 3 3
C15A O3 C15A 53.2(7) . 3
C15A O3 C15A 53.2(7) 2 3
C15A O3 C15A 78.5(11) 4 3
C15A C15A C15A 90.000(5) 4 3
C15A C15A O3 63.4(3) 4 .
C15A C15A O3 63.4(3) 3 .
C15A C15A C16 65.4(3) 4 .
C15A C15A C16 65.4(3) 3 .
O3 C15A C16 104.6(10) . .
C15A C15A C15A 44.999(1) 4 2
C15A C15A C15A 45.001(5) 3 2
O3 C15A C15A 50.7(5) . 2
C16 C15A C15A 53.9(5) . 2
C14B C14B C14B 89.999(3) 3 4
C14B C14B C14B 45.000(15) 3 2
C14B C14B C14B 45.000(8) 4 2
C14B C14B C16 74.1(9) 3 .
C14B C14B C16 74.1(9) 4 .
C14B C14B C16 67.2(13) 2 .
C14B C14B O3 75.5(8) 3 .
C14B C14B O3 75.5(8) 4 .
C14B C14B O3 69.3(11) 2 .
C16 C14B O3 137(2) . .
C14B C14B O2B 82(7) 3 .
C14B C14B O2B 171(6) 4 .
C14B C14B O2B 127(7) 2 .
C16 C14B O2B 108(3) . .
O3 C14B O2B 98(3) . .
C14B C14B O2B 161(5) 3 4
C14B C14B O2B 71(6) 4 4
C14B C14B O2B 116(6) 2 4
C16 C14B O2B 104(3) . 4
O3 C14B O2B 95(2) . 4
O2B C14B O2B 116(2) . 4
C14B O2B C14B 26(2) . 3
C14B C16 C14B 31.8(17) 3 .
C14B C16 C14B 31.8(17) 3 2
C14B C16 C14B 46(3) . 2
C14B C16 C14B 46(3) 3 4
C14B C16 C14B 31.8(17) . 4
C14B C16 C14B 31.8(17) 2 4
C14B C16 C15A 30(2) 3 2
C14B C16 C15A 20(2) . 2
C14B C16 C15A 56.7(14) 2 2
C14B C16 C15A 51(2) 4 2
C14B C16 C15A 20(2) 3 4
C14B C16 C15A 51(2) . 4
C14B C16 C15A 30(2) 2 4
C14B C16 C15A 56.7(14) 4 4
C15A C16 C15A 49.3(6) 2 4
C14B C16 C15A 51(2) 3 .
C14B C16 C15A 56.7(14) . .
C14B C16 C15A 20(2) 2 .
C14B C16 C15A 30(2) 4 .
C15A C16 C15A 72.3(10) 2 .
C15A C16 C15A 49.3(6) 4 .
C14B C16 C15A 56.7(14) 3 3
C14B C16 C15A 30(2) . 3
C14B C16 C15A 51(2) 2 3
C14B C16 C15A 20(2) 4 3
C15A C16 C15A 49.3(6) 2 3
C15A C16 C15A 72.3(10) 4 3
C15A C16 C15A 49.3(6) . 3

loop_
_geom_bond_atom_site_label_1
_geom_bond_atom_site_label_2
_geom_bond_distance
_geom_bond_site_symmetry_2
C1 O1B 1.374(4) .
C1 C6 1.399(3) .
C1 C2 1.405(3) .
C1 C12A 1.71(2) .
C2 C3 1.386(3) .
C2 C7 1.523(3) 4
C3 C4 1.394(3) .
C3 H1 0.9300 .
C4 C5 1.391(3) .
C4 C8 1.529(3) .
C5 C6 1.394(3) .
C5 H2 0.9300 .
C6 C7 1.523(3) .
C7 C2 1.523(3) 3
C7 H15 1.05(3) .
C7 H16 1.03(4) .
C8 C10 1.529(4) .
C8 C9 1.531(4) .
C8 C11 1.534(4) .
C9 H3 0.9600 .
C9 H4 0.9600 .
C9 H5 0.9600 .
C10 H6 0.9600 .
C10 H7 0.9600 .
C10 H8 0.9600 .
C11 H9 0.9600 .
C11 H10 0.9600 .
C11 H11 0.9600 .
C12A O1A 1.223(12) .
C13 C14A 1.21(2) 2
C13 C14A 1.21(2) 4
C13 C14A 1.21(2) 3
C13 C14A 1.21(2) .
C13 C15B 1.522(8) .
C13 C15B 1.522(8) 3
C13 C15B 1.522(8) 2
C13 C15B 1.522(8) 4
C14A C14A 0.78(3) 4
C14A C14A 0.78(3) 3
C14A C14A 1.10(5) 2
C14A O3 1.33(2) .
C14A O2A 1.400(8) .
C14A O2A 1.67(8) 3
O2A C14A 1.67(8) 4
C15B C15B 1.308(16) 3
C15B C15B 1.308(16) 4
C15B O3 1.425(8) .
C15B C15B 1.85(2) 2
O3 C14B 1.31(2) 3
O3 C14B 1.31(2) .
O3 C14B 1.31(2) 2
O3 C14B 1.31(2) 4
O3 C14A 1.33(2) 2
O3 C14A 1.33(2) 4
O3 C14A 1.33(2) 3
O3 C15A 1.420(8) .
O3 C15A 1.420(8) 2
O3 C15A 1.420(8) 4
O3 C15A 1.420(8) 3
C15A C15A 1.271(18) 4
C15A C15A 1.271(18) 3
C15A C16 1.524(8) .
C15A C15A 1.80(2) 2
C14B C14B 0.66(4) 3
C14B C14B 0.66(4) 4
C14B C14B 0.93(5) 2
C14B C16 1.20(2) .
C14B O2B 1.400(9) .
C14B O2B 1.46(7) 4
O2B C14B 1.46(7) 3
C16 C14B 1.20(2) 3
C16 C14B 1.20(2) 2
C16 C14B 1.20(2) 4
C16 C15A 1.524(8) 2
C16 C15A 1.524(8) 4
C16 C15A 1.524(8) 3

loop_
_geom_torsion_atom_site_label_1
_geom_torsion_atom_site_label_2
_geom_torsion_atom_site_label_3
_geom_torsion_atom_site_label_4
_geom_torsion
_geom_torsion_site_symmetry_1
_geom_torsion_site_symmetry_4
O1B C1 C2 C3 173.0(3) . .
C6 C1 C2 C3 -3.3(3) . .
C12A C1 C2 C3 170.5(5) . .
O1B C1 C2 C7 -9.0(3) . 4
C6 C1 C2 C7 174.62(19) . 4
C12A C1 C2 C7 -11.5(6) . 4
C1 C2 C3 C4 1.8(3) . .
C7 C2 C3 C4 -176.2(2) 4 .
C2 C3 C4 C5 0.8(3) . .
C2 C3 C4 C8 -178.0(2) . .
C3 C4 C5 C6 -2.1(3) . .
C8 C4 C5 C6 176.7(2) . .
C4 C5 C6 C1 0.6(3) . .
C4 C5 C6 C7 178.22(19) . .
O1B C1 C6 C5 -173.7(3) . .
C2 C1 C6 C5 2.2(3) . .
C12A C1 C6 C5 -173.2(4) . .
O1B C1 C6 C7 8.8(4) . .
C2 C1 C6 C7 -175.30(19) . .
C12A C1 C6 C7 9.4(5) . .
C5 C6 C7 C2 -86.7(3) . 3
C1 C6 C7 C2 90.8(3) . 3
C5 C4 C8 C10 -113.5(3) . .
C3 C4 C8 C10 65.3(3) . .
C5 C4 C8 C9 6.5(3) . .
C3 C4 C8 C9 -174.8(2) . .
C5 C4 C8 C11 127.3(3) . .
C3 C4 C8 C11 -53.9(3) . .
O1B C1 C12A O1A 1.5(8) . .
C6 C1 C12A O1A -177.2(6) . .
C2 C1 C12A O1A 8.3(11) . .
C14A C13 C14A C14A 48.3(3) 2 4
C14A C13 C14A C14A 96.6(6) 3 4
C15B C13 C14A C14A 102(5) . 4
C15B C13 C14A C14A 43(5) 3 4
C15B C13 C14A C14A -16(5) 2 4
C15B C13 C14A C14A -158(22) 4 4
C14A C13 C14A C14A -48.3(3) 2 3
C14A C13 C14A C14A -96.6(6) 4 3
C15B C13 C14A C14A 6(5) . 3
C15B C13 C14A C14A -54(5) 3 3
C15B C13 C14A C14A -113(5) 2 3
C15B C13 C14A C14A 105(22) 4 3
C14A C13 C14A C14A -48.3(3) 4 2
C14A C13 C14A C14A 48.3(3) 3 2
C15B C13 C14A C14A 54(5) . 2
C15B C13 C14A C14A -6(5) 3 2
C15B C13 C14A C14A -65(5) 2 2
C15B C13 C14A C14A 153(22) 4 2
C14A C13 C14A O3 0.000(3) 2 .
C14A C13 C14A O3 -48.3(3) 4 .
C14A C13 C14A O3 48.3(3) 3 .
C15B C13 C14A O3 54(5) . .
C15B C13 C14A O3 -6(5) 3 .
C15B C13 C14A O3 -65(5) 2 .
C15B C13 C14A O3 153(22) 4 .
C14A C13 C14A O2A 122(11) 2 .
C14A C13 C14A O2A 74(11) 4 .
C14A C13 C14A O2A 171(11) 3 .
C15B C13 C14A O2A 176(7) . .
C15B C13 C14A O2A 117(7) 3 .
C15B C13 C14A O2A 58(6) 2 .
C15B C13 C14A O2A -84(15) 4 .
C14A C13 C14A O2A -81(5) 2 3
C14A C13 C14A O2A -130(5) 4 3
C14A C13 C14A O2A -33(5) 3 3
C15B C13 C14A O2A -27(2) . 3
C15B C13 C14A O2A -87(3) 3 3
C15B C13 C14A O2A -146(3) 2 3
C15B C13 C14A O2A 72(18) 4 3
C14A C14A O2A C14A 98(10) 3 4
C14A C14A O2A C14A 32(4) 2 4
C13 C14A O2A C14A -66(9) . 4
O3 C14A O2A C14A 70.7(19) . 4
O2A C14A O2A C14A 135(3) 3 4
C14A C13 C15B C15B -9(3) 2 3
C14A C13 C15B C15B -47(4) 4 3
C14A C13 C15B C15B -71(16) 3 3
C14A C13 C15B C15B -89(3) . 3
C15B C13 C15B C15B -51.54(17) 2 3
C15B C13 C15B C15B -103.1(3) 4 3
C14A C13 C15B C15B 94(3) 2 4
C14A C13 C15B C15B 56(4) 4 4
C14A C13 C15B C15B 32(16) 3 4
C14A C13 C15B C15B 14(3) . 4
C15B C13 C15B C15B 103.1(3) 3 4
C15B C13 C15B C15B 51.54(17) 2 4
C14A C13 C15B O3 43(3) 2 .
C14A C13 C15B O3 4(4) 4 .
C14A C13 C15B O3 -20(16) 3 .
C14A C13 C15B O3 -37(3) . .
C15B C13 C15B O3 51.54(17) 3 .
C15B C13 C15B O3 0.000(2) 2 .
C15B C13 C15B O3 -51.54(17) 4 .
C14A C13 C15B C15B 43(3) 2 2
C14A C13 C15B C15B 4(4) 4 2
C14A C13 C15B C15B -20(16) 3 2
C14A C13 C15B C15B -37(3) . 2
C15B C13 C15B C15B 51.54(17) 3 2
C15B C13 C15B C15B -51.54(17) 4 2
C14A C14A O3 C14B 79(4) 4 3
C14A C14A O3 C14B 175(4) 3 3
C14A C14A O3 C14B 127(4) 2 3
C13 C14A O3 C14B 127(4) . 3
O2A C14A O3 C14B -21(6) . 3
O2A C14A O3 C14B -125(5) 3 3
C14A C14A O3 C14B -170(6) 4 .
C14A C14A O3 C14B -74(6) 3 .
C14A C14A O3 C14B -122(6) 2 .
C13 C14A O3 C14B -122(6) . .
O2A C14A O3 C14B 89(10) . .
O2A C14A O3 C14B -14(9) 3 .
C14A C14A O3 C14B 118(4) 4 2
C14A C14A O3 C14B -146(4) 3 2
C14A C14A O3 C14B 166(4) 2 2
C13 C14A O3 C14B 166(4) . 2
O2A C14A O3 C14B 18(5) . 2
O2A C14A O3 C14B -86(4) 3 2
C14A C14A O3 C14B 162(4) 4 4
C14A C14A O3 C14B -102(4) 3 4
C14A C14A O3 C14B -150(4) 2 4
C13 C14A O3 C14B -150(4) . 4
O2A C14A O3 C14B 62(5) . 4
O2A C14A O3 C14B -42(4) 3 4
C14A C14A O3 C14A -47.7(2) 4 2
C14A C14A O3 C14A 47.7(2) 3 2
C13 C14A O3 C14A 0.000(7) . 2
O2A C14A O3 C14A -149(8) . 2
O2A C14A O3 C14A 108(6) 3 2
C14A C14A O3 C14A 95.4(4) 3 4
C14A C14A O3 C14A 47.7(2) 2 4
C13 C14A O3 C14A 47.7(2) . 4
O2A C14A O3 C14A -101(8) . 4
O2A C14A O3 C14A 155(6) 3 4
C14A C14A O3 C14A -95.4(5) 4 3
C14A C14A O3 C14A -47.7(2) 2 3
C13 C14A O3 C14A -47.7(2) . 3
O2A C14A O3 C14A 164(7) . 3
O2A C14A O3 C14A 60(6) 3 3
C14A C14A O3 C15A 135(5) 4 .
C14A C14A O3 C15A -130(5) 3 .
C14A C14A O3 C15A -178(5) 2 .
C13 C14A O3 C15A -178(5) . .
O2A C14A O3 C15A 34(4) . .
O2A C14A O3 C15A -70(3) 3 .
C14A C14A O3 C15A -40(18) 4 2
C14A C14A O3 C15A 56(18) 3 2
C14A C14A O3 C15A 8(18) 2 2
C13 C14A O3 C15A 8(18) . 2
O2A C14A O3 C15A -141(13) . 2
O2A C14A O3 C15A 116(14) 3 2
C14A C14A O3 C15A 72(5) 4 4
C14A C14A O3 C15A 167(5) 3 4
C14A C14A O3 C15A 119(5) 2 4
C13 C14A O3 C15A 119(5) . 4
O2A C14A O3 C15A -29(5) . 4
O2A C14A O3 C15A -133(4) 3 4
C14A C14A O3 C15A -162(6) 4 3
C14A C14A O3 C15A -67(6) 3 3
C14A C14A O3 C15A -115(6) 2 3
C13 C14A O3 C15A -115(6) . 3
O2A C14A O3 C15A 97(4) . 3
O2A C14A O3 C15A -7(3) 3 3
C14B O3 C15A C15A 29.8(19) 3 4
C14B O3 C15A C15A 65(3) . 4
C14B O3 C15A C15A 25(4) 2 4
C14B O3 C15A C15A 86(2) 4 4
C14A O3 C15A C15A -126(3) . 4
C14A O3 C15A C15A -133(12) 2 4
C14A O3 C15A C15A -91.2(19) 4 4
C14A O3 C15A C15A -163(3) 3 4
C15A O3 C15A C15A 52.3(2) 2 4
C15A O3 C15A C15A 104.5(4) 3 4
C14B O3 C15A C15A -74.7(19) 3 3
C14B O3 C15A C15A -40(3) . 3
C14B O3 C15A C15A -79(4) 2 3
C14B O3 C15A C15A -18(2) 4 3
C14A O3 C15A C15A 129(3) . 3
C14A O3 C15A C15A 123(12) 2 3
C14A O3 C15A C15A 164(2) 4 3
C14A O3 C15A C15A 93(3) 3 3
C15A O3 C15A C15A -52.3(2) 2 3
C15A O3 C15A C15A -104.5(4) 4 3
C14B O3 C15A C16 -22.4(19) 3 .
C14B O3 C15A C16 12(3) . .
C14B O3 C15A C16 -27(4) 2 .
C14B O3 C15A C16 33.9(19) 4 .
C14A O3 C15A C16 -179(3) . .
C14A O3 C15A C16 175(12) 2 .
C14A O3 C15A C16 -143.5(19) 4 .
C14A O3 C15A C16 145(3) 3 .
C15A O3 C15A C16 -0.001(1) 2 .
C15A O3 C15A C16 -52.3(2) 4 .
C15A O3 C15A C16 52.3(2) 3 .
C14B O3 C15A C15A -22.4(19) 3 2
C14B O3 C15A C15A 12(3) . 2
C14B O3 C15A C15A -27(4) 2 2
C14B O3 C15A C15A 33.9(19) 4 2
C14A O3 C15A C15A -179(3) . 2
C14A O3 C15A C15A 175(12) 2 2
C14A O3 C15A C15A -143.5(19) 4 2
C14A O3 C15A C15A 145(3) 3 2
C15A O3 C15A C15A -52.3(2) 4 2
C15A O3 C15A C15A 52.3(2) 3 2
C14B O3 C14B C14B -46.9(2) 2 3
C14B O3 C14B C14B -93.8(4) 4 3
C14A O3 C14B C14B -131(11) . 3
C14A O3 C14B C14B 117(5) 2 3
C14A O3 C14B C14B 64(6) 4 3
C14A O3 C14B C14B 169(5) 3 3
C15A O3 C14B C14B -70(4) . 3
C15A O3 C14B C14B 79(10) 2 3
C15A O3 C14B C14B -4(5) 4 3
C15A O3 C14B C14B -140(6) 3 3
C14B O3 C14B C14B 93.8(4) 3 4
C14B O3 C14B C14B 46.9(2) 2 4
C14A O3 C14B C14B -37(11) . 4
C14A O3 C14B C14B -149(5) 2 4
C14A O3 C14B C14B 158(6) 4 4
C14A O3 C14B C14B -97(5) 3 4
C15A O3 C14B C14B 24(4) . 4
C15A O3 C14B C14B 172(9) 2 4
C15A O3 C14B C14B 90(5) 4 4
C15A O3 C14B C14B -47(6) 3 4
C14B O3 C14B C14B 46.9(2) 3 2
C14B O3 C14B C14B -46.9(2) 4 2
C14A O3 C14B C14B -84(11) . 2
C14A O3 C14B C14B 164(5) 2 2
C14A O3 C14B C14B 111(6) 4 2
C14A O3 C14B C14B -144(5) 3 2
C15A O3 C14B C14B -23(4) . 2
C15A O3 C14B C14B 125(9) 2 2
C15A O3 C14B C14B 43(5) 4 2
C15A O3 C14B C14B -93(6) 3 2
C14B O3 C14B C16 46.9(2) 3 .
C14B O3 C14B C16 0.000(11) 2 .
C14B O3 C14B C16 -46.9(2) 4 .
C14A O3 C14B C16 -84(11) . .
C14A O3 C14B C16 164(5) 2 .
C14A O3 C14B C16 111(6) 4 .
C14A O3 C14B C16 -144(5) 3 .
C15A O3 C14B C16 -23(4) . .
C15A O3 C14B C16 125(9) 2 .
C15A O3 C14B C16 43(5) 4 .
C15A O3 C14B C16 -93(6) 3 .
C14B O3 C14B O2B -80(7) 3 .
C14B O3 C14B O2B -127(7) 2 .
C14B O3 C14B O2B -174(7) 4 .
C14A O3 C14B O2B 149(8) . .
C14A O3 C14B O2B 37(5) 2 .
C14A O3 C14B O2B -16(6) 4 .
C14A O3 C14B O2B 89(5) 3 .
C15A O3 C14B O2B -150(5) . .
C15A O3 C14B O2B -1(6) 2 .
C15A O3 C14B O2B -84(5) 4 .
C15A O3 C14B O2B 140(6) 3 .
C14B O3 C14B O2B 163(5) 3 4
C14B O3 C14B O2B 116(5) 2 4
C14B O3 C14B O2B 69(5) 4 4
C14A O3 C14B O2B 32(9) . 4
C14A O3 C14B O2B -80(4) 2 4
C14A O3 C14B O2B -133(5) 4 4
C14A O3 C14B O2B -28(4) 3 4
C15A O3 C14B O2B 94(4) . 4
C15A O3 C14B O2B -118(7) 2 4
C15A O3 C14B O2B 159(4) 4 4
C15A O3 C14B O2B 23(5) 3 4
C14B C14B O2B C14B 33(26) 4 3
C14B C14B O2B C14B 4.4(16) 2 3
C16 C14B O2B C14B -70(3) . 3
O3 C14B O2B C14B 74.2(16) . 3
O2B C14B O2B C14B 173(2) 4 3
C14B C14B C16 C14B -94.6(5) 4 3
C14B C14B C16 C14B -47.3(3) 2 3
O3 C14B C16 C14B -47.3(3) . 3
O2B C14B C16 C14B 76(7) . 3
O2B C14B C16 C14B -160(5) 4 3
C14B C14B C16 C14B 47.3(3) 3 2
C14B C14B C16 C14B -47.3(3) 4 2
O3 C14B C16 C14B 0.000(16) . 2
O2B C14B C16 C14B 123(7) . 2
O2B C14B C16 C14B -113(5) 4 2
C14B C14B C16 C14B 94.6(5) 3 4
C14B C14B C16 C14B 47.3(3) 2 4
O3 C14B C16 C14B 47.3(3) . 4
O2B C14B C16 C14B 171(7) . 4
O2B C14B C16 C14B -66(5) 4 4
C14B C14B C16 C15A -69(10) 3 2
C14B C14B C16 C15A -164(10) 4 2
C14B C14B C16 C15A -117(10) 2 2
O3 C14B C16 C15A -117(10) . 2
O2B C14B C16 C15A 7(7) . 2
O2B C14B C16 C15A 131(8) 4 2
C14B C14B C16 C15A 7(5) 3 4
C14B C14B C16 C15A -88(4) 4 4
C14B C14B C16 C15A -40(4) 2 4
O3 C14B C16 C15A -40(4) . 4
O2B C14B C16 C15A 83(5) . 4
O2B C14B C16 C15A -153(4) 4 4
C14B C14B C16 C15A 69(4) 3 .
C14B C14B C16 C15A -26(4) 4 .
C14B C14B C16 C15A 21(4) 2 .
O3 C14B C16 C15A 21(4) . .
O2B C14B C16 C15A 145(5) . .
O2B C14B C16 C15A -91(4) 4 .
C14B C14B C16 C15A 134(5) 3 3
C14B C14B C16 C15A 39(5) 4 3
C14B C14B C16 C15A 86(5) 2 3
O3 C14B C16 C15A 86(5) . 3
O2B C14B C16 C15A -150(6) . 3
O2B C14B C16 C15A -26(4) 4 3
C15A C15A C16 C14B -26(2) 4 3
C15A C15A C16 C14B 76(2) 3 3
O3 C15A C16 C14B 25(2) . 3
C15A C15A C16 C14B 25(2) 2 3
C15A C15A C16 C14B -65(3) 4 .
C15A C15A C16 C14B 37(3) 3 .
O3 C15A C16 C14B -14(3) . .
C15A C15A C16 C14B -14(3) 2 .
C15A C15A C16 C14B -15(5) 4 2
C15A C15A C16 C14B 87(5) 3 2
O3 C15A C16 C14B 36(5) . 2
C15A C15A C16 C14B 36(5) 2 2
C15A C15A C16 C14B -92(3) 4 4
C15A C15A C16 C14B 10(3) 3 4
O3 C15A C16 C14B -41(3) . 4
C15A C15A C16 C14B -41(3) 2 4
C15A C15A C16 C15A -51.08(18) 4 2
C15A C15A C16 C15A 51.08(18) 3 2
O3 C15A C16 C15A 0.001(2) . 2
C15A C15A C16 C15A 102.2(4) 3 4
O3 C15A C16 C15A 51.08(18) . 4
C15A C15A C16 C15A 51.08(18) 2 4
C15A C15A C16 C15A -102.2(4) 4 3
O3 C15A C16 C15A -51.08(18) . 3
C15A C15A C16 C15A -51.08(18) 2 3
